data_7063078
loop_
_publ_author_name
'Lu, Zujia'
'Yang, Guangzao'
'Luo, Huaxin'
'Gao, Minjie'
'Irfan, Majeed'
'Wang, Fei'
'Zeng, Zhuo'

_publ_section_title
;
 An efficient and straightforward approach for accessing
 sulfonamide/N-sulfonyl succinic esters via potassium fluoride-promoted
 C--N cleavage of N-sulfonyl succinimide
;
_journal_issue 14
_journal_name_full 'New Journal of Chemistry'
_journal_page_first 6378
_journal_page_last 6385
_journal_paper_doi 10.1039/D4NJ00330F
_journal_volume 48
_journal_year 2024
_chemical_formula_moiety 'C11 H11 N O4 S'
_chemical_formula_sum 'C11 H11 N O4 S'
_chemical_formula_weight 253.27
_space_group_crystal_system monoclinic
_space_group_IT_number 14
_space_group_name_Hall '-P 2yn'
_space_group_name_H-M_alt 'P 1 21/n 1'
_atom_sites_solution_hydrogens geom
_atom_sites_solution_primary dual
_audit_creation_date 2024-02-25
_audit_creation_method
;
Olex2 1.5
(compiled 2021.11.18 svn.ra9532c28 for OlexSys, GUI svn.r6429)
;
_audit_update_record
;
2024-02-26 deposited with the CCDC.	2024-03-05 downloaded from the CCDC.
;
_cell_angle_alpha 90
_cell_angle_beta 92.158(3)
_cell_angle_gamma 90
_cell_formula_units_Z 8
_cell_length_a 7.6259(6)
_cell_length_b 22.2673(17)
_cell_length_c 12.9983(11)
_cell_measurement_reflns_used 9940
_cell_measurement_temperature 149.81
_cell_measurement_theta_max 27.51
_cell_measurement_theta_min 2.41
_cell_volume 2205.7(3)
_computing_cell_refinement 'SAINT V8.38A (Bruker, 2018)'
_computing_data_reduction 'SAINT V8.38A (Bruker, 2018)'
_computing_molecular_graphics 'Olex2 1.5 (Dolomanov et al., 2009)'
_computing_publication_material 'Olex2 1.5 (Dolomanov et al., 2009)'
_computing_structure_refinement 'SHELXL 2018/3 (Sheldrick, 2015)'
_computing_structure_solution 'SHELXT 2014/5 (Sheldrick, 2014)'
_diffrn_ambient_temperature 149.81
_diffrn_measured_fraction_theta_full 0.999
_diffrn_measured_fraction_theta_max 0.995
_diffrn_measurement_device_type 'Bruker APEX-II CCD'
_diffrn_measurement_method '\f and \w scans'
_diffrn_radiation_type MoK\a
_diffrn_radiation_wavelength 0.71073
_diffrn_reflns_av_R_equivalents 0.0553
_diffrn_reflns_av_unetI/netI 0.0395
_diffrn_reflns_Laue_measured_fraction_full 0.999
_diffrn_reflns_Laue_measured_fraction_max 0.995
_diffrn_reflns_limit_h_max 9
_diffrn_reflns_limit_h_min -9
_diffrn_reflns_limit_k_max 28
_diffrn_reflns_limit_k_min -25
_diffrn_reflns_limit_l_max 16
_diffrn_reflns_limit_l_min -16
_diffrn_reflns_number 27057
_diffrn_reflns_point_group_measured_fraction_full 0.999
_diffrn_reflns_point_group_measured_fraction_max 0.995
_diffrn_reflns_theta_full 25.242
_diffrn_reflns_theta_max 27.626
_diffrn_reflns_theta_min 2.409
_diffrn_source_current 1.4
_diffrn_source_power 0.07
_diffrn_source_voltage 50.0
_diffrn_standards_number 0
_exptl_absorpt_coefficient_mu 0.296
_exptl_absorpt_correction_T_max 0.7456
_exptl_absorpt_correction_T_min 0.6053
_exptl_absorpt_correction_type none
_exptl_absorpt_process_details
;
SADABS-2016/2 (Bruker,2016/2) was used for absorption correction.
wR2(int) was 0.1221 before and 0.0660 after correction.
The Ratio of minimum to maximum transmission is 0.8118.
The \l/2 correction factor is Not present.
;
_exptl_crystal_colour 'clear light white'
_exptl_crystal_colour_lustre clear
_exptl_crystal_colour_modifier light
_exptl_crystal_colour_primary white
_exptl_crystal_density_diffrn 1.525
_exptl_crystal_description block
_exptl_crystal_F_000 1056
_exptl_crystal_size_max 0.22
_exptl_crystal_size_mid 0.21
_exptl_crystal_size_min 0.12
_refine_diff_density_max 0.401
_refine_diff_density_min -0.497
_refine_diff_density_rms 0.061
_refine_ls_extinction_method none
_refine_ls_goodness_of_fit_ref 1.025
_refine_ls_hydrogen_treatment constr
_refine_ls_matrix_type full
_refine_ls_number_parameters 309
_refine_ls_number_reflns 5094
_refine_ls_number_restraints 0
_refine_ls_restrained_S_all 1.025
_refine_ls_R_factor_all 0.0465
_refine_ls_R_factor_gt 0.0363
_refine_ls_shift/su_max 0.001
_refine_ls_shift/su_mean 0.000
_refine_ls_structure_factor_coef Fsqd
_refine_ls_weighting_details 'w=1/[\s^2^(Fo^2^)+(0.0382P)^2^+1.7927P] where P=(Fo^2^+2Fc^2^)/3'
_refine_ls_weighting_scheme calc
_refine_ls_wR_factor_gt 0.0911
_refine_ls_wR_factor_ref 0.0984
_reflns_Friedel_coverage 0.000
_reflns_number_gt 4287
_reflns_number_total 5094
_reflns_threshold_expression 'I > 2\s(I)'
_cod_data_source_file d4nj00330f1.cif
_cod_data_source_block 1
_cod_depositor_comments 'Adding full bibliography for 7063078.cif.'
_cod_database_code 7063078
_shelx_shelxl_version_number 2018/3
_shelx_space_group_comment
;
The symmetry employed for this shelxl refinement is uniquely defined
by the following loop, which should always be used as a source of
symmetry information in preference to the above space-group names.
They are only intended as comments.
;
_shelx_estimated_absorpt_t_max 0.965
_shelx_estimated_absorpt_t_min 0.938
_olex2_refinement_description
;
1. Fixed Uiso
 At 1.2 times of:
  All C(H) groups, All C(H,H) groups
 At 1.5 times of:
  All C(H,H,H) groups
2.a Secondary CH2 refined with riding coordinates:
 C9(H9A,H9B), C10(H10A,H10B), C20(H20A,H20B), C21(H21A,H21B)
2.b Aromatic/amide H refined with riding coordinates:
 C1(H1), C2(H2), C5(H5), C6(H6), C12(H12), C13(H13), C16(H16), C17(H17)
2.c Idealised Me refined as rotating group:
 C4(H4A,H4B,H4C), C15(H15A,H15B,H15C)
;
_olex2_submission_special_instructions 'No special instructions were received'

loop_
_space_group_symop_operation_xyz
'x, y, z'
'-x+1/2, y+1/2, -z+1/2'
'-x, -y, -z'
'x-1/2, -y-1/2, z-1/2'

loop_
_atom_site_label
_atom_site_type_symbol
_atom_site_fract_x
_atom_site_fract_y
_atom_site_fract_z
_atom_site_U_iso_or_equiv
_atom_site_adp_type
_atom_site_occupancy
_atom_site_site_symmetry_order
_atom_site_calc_flag
_atom_site_refinement_flags_posn
_atom_site_refinement_flags_adp
_atom_site_refinement_flags_occupancy
_atom_site_disorder_assembly
_atom_site_disorder_group
S1 S 0.82242(5) 0.62483(2) 0.14262(3) 0.01382(11) Uani 1 1 d . . . . .
O1 O 0.90949(16) 0.67749(6) 0.18105(9) 0.0193(3) Uani 1 1 d . . . . .
O2 O 0.84907(16) 0.56905(6) 0.19476(9) 0.0198(3) Uani 1 1 d . . . . .
O3 O 0.60605(17) 0.74443(5) 0.13771(11) 0.0244(3) Uani 1 1 d . . . . .
O4 O 0.50548(17) 0.54167(5) 0.11743(9) 0.0206(3) Uani 1 1 d . . . . .
N1 N 0.60451(17) 0.63953(6) 0.14608(10) 0.0134(3) Uani 1 1 d . . . . .
C1 C 0.8456(2) 0.55946(8) -0.03294(13) 0.0185(3) Uani 1 1 d . . . . .
H1 H 0.815221 0.525547 0.007013 0.022 Uiso 1 1 calc R U . . .
C2 C 0.8770(2) 0.55355(8) -0.13695(14) 0.0205(4) Uani 1 1 d . . . . .
H2 H 0.867913 0.515019 -0.168060 0.025 Uiso 1 1 calc R U . . .
C3 C 0.9217(2) 0.60279(8) -0.19694(13) 0.0175(3) Uani 1 1 d . . . . .
C4 C 0.9560(3) 0.59556(9) -0.30910(14) 0.0257(4) Uani 1 1 d . . . . .
H4A H 1.025846 0.559216 -0.319109 0.039 Uiso 1 1 calc R U . . .
H4B H 1.020528 0.630598 -0.333196 0.039 Uiso 1 1 calc R U . . .
H4C H 0.844164 0.592133 -0.348285 0.039 Uiso 1 1 calc R U . . .
C5 C 0.9338(2) 0.65914(8) -0.15007(14) 0.0208(4) Uani 1 1 d . . . . .
H5 H 0.964171 0.693102 -0.189887 0.025 Uiso 1 1 calc R U . . .
C6 C 0.9022(2) 0.66640(8) -0.04668(14) 0.0191(4) Uani 1 1 d . . . . .
H6 H 0.909472 0.705007 -0.015712 0.023 Uiso 1 1 calc R U . . .
C7 C 0.8594(2) 0.61614(7) 0.01140(12) 0.0136(3) Uani 1 1 d . . . . .
C8 C 0.5266(2) 0.69819(7) 0.14399(13) 0.0162(3) Uani 1 1 d . . . . .
C9 C 0.3310(2) 0.68980(8) 0.14770(14) 0.0196(4) Uani 1 1 d . . . . .
H9A H 0.271287 0.708453 0.086773 0.023 Uiso 1 1 calc R U . . .
H9B H 0.285991 0.708533 0.210526 0.023 Uiso 1 1 calc R U . . .
C10 C 0.2987(2) 0.62228(8) 0.14844(13) 0.0179(3) Uani 1 1 d . . . . .
H10A H 0.248534 0.609795 0.214257 0.021 Uiso 1 1 calc R U . . .
H10B H 0.216089 0.610721 0.091249 0.021 Uiso 1 1 calc R U . . .
C11 C 0.4749(2) 0.59330(7) 0.13562(12) 0.0150(3) Uani 1 1 d . . . . .
S2 S 0.53763(5) 0.63315(2) 0.42757(3) 0.01240(10) Uani 1 1 d . . . . .
O5 O 0.48455(16) 0.69087(5) 0.38976(9) 0.0183(3) Uani 1 1 d . . . . .
O6 O 0.47763(15) 0.58056(5) 0.37434(9) 0.0171(3) Uani 1 1 d . . . . .
O7 O 0.82028(17) 0.73475(5) 0.43134(10) 0.0217(3) Uani 1 1 d . . . . .
O8 O 0.79764(16) 0.52910(5) 0.44724(10) 0.0199(3) Uani 1 1 d . . . . .
N2 N 0.76020(17) 0.63204(6) 0.42388(11) 0.0124(3) Uani 1 1 d . . . . .
C12 C 0.4877(2) 0.67918(7) 0.61820(13) 0.0177(3) Uani 1 1 d . . . . .
H12 H 0.501810 0.717586 0.587800 0.021 Uiso 1 1 calc R U . . .
C13 C 0.4564(2) 0.67384(8) 0.72211(13) 0.0197(4) Uani 1 1 d . . . . .
H13 H 0.448725 0.708981 0.763149 0.024 Uiso 1 1 calc R U . . .
C14 C 0.4360(2) 0.61750(8) 0.76733(13) 0.0157(3) Uani 1 1 d . . . . .
C15 C 0.4022(2) 0.61221(8) 0.88040(13) 0.0218(4) Uani 1 1 d . . . . .
H15A H 0.502924 0.628246 0.920652 0.033 Uiso 1 1 calc R U . . .
H15B H 0.385162 0.569890 0.898106 0.033 Uiso 1 1 calc R U . . .
H15C H 0.296692 0.635070 0.896021 0.033 Uiso 1 1 calc R U . . .
C16 C 0.4459(2) 0.56620(8) 0.70600(13) 0.0180(3) Uani 1 1 d . . . . .
H16 H 0.431296 0.527749 0.736137 0.022 Uiso 1 1 calc R U . . .
C17 C 0.4768(2) 0.57050(7) 0.60210(13) 0.0163(3) Uani 1 1 d . . . . .
H17 H 0.483359 0.535416 0.560834 0.020 Uiso 1 1 calc R U . . .
C18 C 0.4980(2) 0.62716(7) 0.55909(12) 0.0122(3) Uani 1 1 d . . . . .
C19 C 0.8602(2) 0.57752(7) 0.43251(12) 0.0140(3) Uani 1 1 d . . . . .
C20 C 1.0506(2) 0.59363(8) 0.42314(13) 0.0163(3) Uani 1 1 d . . . . .
H20A H 1.095609 0.577857 0.357997 0.020 Uiso 1 1 calc R U . . .
H20B H 1.121917 0.576724 0.481394 0.020 Uiso 1 1 calc R U . . .
C21 C 1.0581(2) 0.66233(8) 0.42461(14) 0.0179(3) Uani 1 1 d . . . . .
H21A H 1.125394 0.676622 0.486456 0.022 Uiso 1 1 calc R U . . .
H21B H 1.115229 0.677554 0.362650 0.022 Uiso 1 1 calc R U . . .
C22 C 0.8704(2) 0.68386(7) 0.42625(12) 0.0144(3) Uani 1 1 d . . . . .

loop_
_atom_site_aniso_label
_atom_site_aniso_U_11
_atom_site_aniso_U_22
_atom_site_aniso_U_33
_atom_site_aniso_U_23
_atom_site_aniso_U_13
_atom_site_aniso_U_12
S1 0.0117(2) 0.0182(2) 0.0116(2) -0.00096(15) 0.00051(15) 0.00176(14)
O1 0.0146(6) 0.0254(7) 0.0179(6) -0.0069(5) 0.0004(5) -0.0020(5)
O2 0.0203(6) 0.0240(6) 0.0151(6) 0.0041(5) 0.0010(5) 0.0067(5)
O3 0.0222(7) 0.0163(6) 0.0345(8) 0.0030(5) 0.0003(6) -0.0012(5)
O4 0.0265(7) 0.0160(6) 0.0192(6) 0.0004(5) 0.0005(5) -0.0028(5)
N1 0.0113(7) 0.0145(7) 0.0145(7) 0.0008(5) 0.0022(5) 0.0010(5)
C1 0.0210(9) 0.0160(8) 0.0187(8) 0.0004(7) 0.0041(7) 0.0006(7)
C2 0.0252(9) 0.0176(8) 0.0190(9) -0.0045(7) 0.0030(7) 0.0012(7)
C3 0.0138(8) 0.0243(9) 0.0145(8) -0.0016(7) 0.0010(6) 0.0021(7)
C4 0.0254(10) 0.0366(11) 0.0153(9) -0.0038(8) 0.0026(7) -0.0014(8)
C5 0.0250(9) 0.0206(9) 0.0170(9) 0.0027(7) 0.0025(7) -0.0036(7)
C6 0.0237(9) 0.0149(8) 0.0186(8) -0.0020(7) 0.0008(7) -0.0024(7)
C7 0.0102(7) 0.0185(8) 0.0122(8) -0.0023(6) 0.0010(6) 0.0020(6)
C8 0.0176(8) 0.0172(8) 0.0137(8) 0.0014(6) 0.0007(6) 0.0023(6)
C9 0.0143(8) 0.0235(9) 0.0210(9) 0.0043(7) 0.0025(7) 0.0044(7)
C10 0.0118(8) 0.0254(9) 0.0165(8) 0.0029(7) 0.0008(6) -0.0017(6)
C11 0.0162(8) 0.0192(8) 0.0096(7) 0.0037(6) 0.0009(6) -0.0023(6)
S2 0.01099(19) 0.0152(2) 0.01104(19) 0.00168(14) 0.00107(14) 0.00082(14)
O5 0.0174(6) 0.0196(6) 0.0180(6) 0.0065(5) 0.0022(5) 0.0043(5)
O6 0.0153(6) 0.0221(6) 0.0140(6) -0.0028(5) 0.0000(5) -0.0018(5)
O7 0.0250(7) 0.0149(6) 0.0252(7) -0.0016(5) 0.0008(5) -0.0012(5)
O8 0.0196(6) 0.0146(6) 0.0256(7) 0.0030(5) -0.0003(5) -0.0008(5)
N2 0.0098(6) 0.0134(6) 0.0142(7) 0.0010(5) 0.0018(5) 0.0004(5)
C12 0.0231(9) 0.0127(8) 0.0173(8) 0.0016(6) 0.0016(7) 0.0012(6)
C13 0.0275(10) 0.0149(8) 0.0167(8) -0.0038(6) 0.0015(7) 0.0040(7)
C14 0.0138(8) 0.0204(8) 0.0130(8) 0.0003(6) 0.0010(6) 0.0033(6)
C15 0.0265(10) 0.0263(9) 0.0128(8) 0.0005(7) 0.0028(7) 0.0059(7)
C16 0.0221(9) 0.0152(8) 0.0169(8) 0.0025(6) 0.0037(7) -0.0008(6)
C17 0.0195(8) 0.0137(8) 0.0158(8) -0.0014(6) 0.0025(7) -0.0012(6)
C18 0.0109(7) 0.0153(8) 0.0104(7) 0.0018(6) 0.0013(6) 0.0009(6)
C19 0.0152(8) 0.0164(8) 0.0104(7) -0.0001(6) 0.0004(6) 0.0019(6)
C20 0.0120(8) 0.0209(8) 0.0163(8) 0.0008(6) 0.0025(6) 0.0011(6)
C21 0.0139(8) 0.0200(8) 0.0200(9) 0.0004(7) 0.0022(7) -0.0032(6)
C22 0.0168(8) 0.0155(8) 0.0110(7) 0.0006(6) 0.0008(6) -0.0028(6)

loop_
_atom_type_symbol
_atom_type_description
_atom_type_scat_dispersion_real
_atom_type_scat_dispersion_imag
_atom_type_scat_source
C C 0.0033 0.0016 'International Tables Vol C Tables 4.2.6.8 and 6.1.1.4'
H H 0.0000 0.0000 'International Tables Vol C Tables 4.2.6.8 and 6.1.1.4'
N N 0.0061 0.0033 'International Tables Vol C Tables 4.2.6.8 and 6.1.1.4'
O O 0.0106 0.0060 'International Tables Vol C Tables 4.2.6.8 and 6.1.1.4'
S S 0.1246 0.1234 'International Tables Vol C Tables 4.2.6.8 and 6.1.1.4'

loop_
_geom_angle_atom_site_label_1
_geom_angle_atom_site_label_2
_geom_angle_atom_site_label_3
_geom_angle
_geom_angle_site_symmetry_1
_geom_angle_site_symmetry_3
_geom_angle_publ_flag
O1 S1 N1 105.98(7) . . ?
O1 S1 C7 109.98(8) . . ?
O2 S1 O1 119.53(8) . . ?
O2 S1 N1 106.13(7) . . ?
O2 S1 C7 109.97(8) . . ?
N1 S1 C7 103.96(7) . . ?
C8 N1 S1 125.48(11) . . ?
C11 N1 S1 122.22(11) . . ?
C11 N1 C8 111.68(13) . . ?
C2 C1 H1 120.8 . . ?
C2 C1 C7 118.46(16) . . ?
C7 C1 H1 120.8 . . ?
C1 C2 H2 119.2 . . ?
C1 C2 C3 121.65(16) . . ?
C3 C2 H2 119.2 . . ?
C2 C3 C4 120.95(16) . . ?
C2 C3 C5 118.42(16) . . ?
C5 C3 C4 120.64(16) . . ?
C3 C4 H4A 109.5 . . ?
C3 C4 H4B 109.5 . . ?
C3 C4 H4C 109.5 . . ?
H4A C4 H4B 109.5 . . ?
H4A C4 H4C 109.5 . . ?
H4B C4 H4C 109.5 . . ?
C3 C5 H5 119.4 . . ?
C6 C5 C3 121.18(16) . . ?
C6 C5 H5 119.4 . . ?
C5 C6 H6 120.5 . . ?
C5 C6 C7 118.98(15) . . ?
C7 C6 H6 120.5 . . ?
C1 C7 S1 119.47(13) . . ?
C1 C7 C6 121.31(15) . . ?
C6 C7 S1 119.22(13) . . ?
O3 C8 N1 124.99(16) . . ?
O3 C8 C9 127.75(16) . . ?
N1 C8 C9 107.23(14) . . ?
C8 C9 H9A 110.4 . . ?
C8 C9 H9B 110.4 . . ?
C8 C9 C10 106.47(14) . . ?
H9A C9 H9B 108.6 . . ?
C10 C9 H9A 110.4 . . ?
C10 C9 H9B 110.4 . . ?
C9 C10 H10A 110.5 . . ?
C9 C10 H10B 110.5 . . ?
H10A C10 H10B 108.7 . . ?
C11 C10 C9 106.06(13) . . ?
C11 C10 H10A 110.5 . . ?
C11 C10 H10B 110.5 . . ?
O4 C11 N1 124.76(15) . . ?
O4 C11 C10 127.90(15) . . ?
N1 C11 C10 107.31(14) . . ?
O5 S2 N2 105.87(7) . . ?
O5 S2 C18 110.30(7) . . ?
O6 S2 O5 119.33(7) . . ?
O6 S2 N2 106.06(7) . . ?
O6 S2 C18 110.28(7) . . ?
N2 S2 C18 103.63(7) . . ?
C19 N2 S2 122.55(11) . . ?
C22 N2 S2 125.13(11) . . ?
C22 N2 C19 111.80(13) . . ?
C13 C12 H12 120.6 . . ?
C13 C12 C18 118.79(15) . . ?
C18 C12 H12 120.6 . . ?
C12 C13 H13 119.6 . . ?
C12 C13 C14 120.89(15) . . ?
C14 C13 H13 119.6 . . ?
C13 C14 C15 120.45(15) . . ?
C16 C14 C13 119.01(15) . . ?
C16 C14 C15 120.54(15) . . ?
C14 C15 H15A 109.5 . . ?
C14 C15 H15B 109.5 . . ?
C14 C15 H15C 109.5 . . ?
H15A C15 H15B 109.5 . . ?
H15A C15 H15C 109.5 . . ?
H15B C15 H15C 109.5 . . ?
C14 C16 H16 119.5 . . ?
C17 C16 C14 121.06(15) . . ?
C17 C16 H16 119.5 . . ?
C16 C17 H17 120.6 . . ?
C16 C17 C18 118.79(15) . . ?
C18 C17 H17 120.6 . . ?
C12 C18 S2 119.33(12) . . ?
C17 C18 S2 119.20(12) . . ?
C17 C18 C12 121.47(15) . . ?
O8 C19 N2 124.06(15) . . ?
O8 C19 C20 128.26(15) . . ?
N2 C19 C20 107.65(13) . . ?
C19 C20 H20A 110.6 . . ?
C19 C20 H20B 110.6 . . ?
C19 C20 C21 105.84(13) . . ?
H20A C20 H20B 108.7 . . ?
C21 C20 H20A 110.6 . . ?
C21 C20 H20B 110.6 . . ?
C20 C21 H21A 110.4 . . ?
C20 C21 H21B 110.4 . . ?
H21A C21 H21B 108.6 . . ?
C22 C21 C20 106.41(13) . . ?
C22 C21 H21A 110.4 . . ?
C22 C21 H21B 110.4 . . ?
O7 C22 N2 125.23(15) . . ?
O7 C22 C21 127.25(15) . . ?
N2 C22 C21 107.49(13) . . ?

loop_
_geom_bond_atom_site_label_1
_geom_bond_atom_site_label_2
_geom_bond_distance
_geom_bond_site_symmetry_2
_geom_bond_publ_flag
S1 O1 1.4284(12) . ?
S1 O2 1.4258(12) . ?
S1 N1 1.6960(14) . ?
S1 C7 1.7501(17) . ?
O3 C8 1.199(2) . ?
O4 C11 1.198(2) . ?
N1 C8 1.435(2) . ?
N1 C11 1.430(2) . ?
C1 H1 0.9500 . ?
C1 C2 1.388(2) . ?
C1 C7 1.390(2) . ?
C2 H2 0.9500 . ?
C2 C3 1.395(2) . ?
C3 C4 1.500(2) . ?
C3 C5 1.396(2) . ?
C4 H4A 0.9800 . ?
C4 H4B 0.9800 . ?
C4 H4C 0.9800 . ?
C5 H5 0.9500 . ?
C5 C6 1.384(2) . ?
C6 H6 0.9500 . ?
C6 C7 1.395(2) . ?
C8 C9 1.506(2) . ?
C9 H9A 0.9900 . ?
C9 H9B 0.9900 . ?
C9 C10 1.524(2) . ?
C10 H10A 0.9900 . ?
C10 H10B 0.9900 . ?
C10 C11 1.506(2) . ?
S2 O5 1.4291(12) . ?
S2 O6 1.4268(12) . ?
S2 N2 1.6999(14) . ?
S2 C18 1.7523(16) . ?
O7 C22 1.198(2) . ?
O8 C19 1.197(2) . ?
N2 C19 1.436(2) . ?
N2 C22 1.427(2) . ?
C12 H12 0.9500 . ?
C12 C13 1.385(2) . ?
C12 C18 1.394(2) . ?
C13 H13 0.9500 . ?
C13 C14 1.397(2) . ?
C14 C15 1.506(2) . ?
C14 C16 1.397(2) . ?
C15 H15A 0.9800 . ?
C15 H15B 0.9800 . ?
C15 H15C 0.9800 . ?
C16 H16 0.9500 . ?
C16 C17 1.383(2) . ?
C17 H17 0.9500 . ?
C17 C18 1.392(2) . ?
C19 C20 1.505(2) . ?
C20 H20A 0.9900 . ?
C20 H20B 0.9900 . ?
C20 C21 1.531(2) . ?
C21 H21A 0.9900 . ?
C21 H21B 0.9900 . ?
C21 C22 1.510(2) . ?

loop_
_geom_torsion_atom_site_label_1
_geom_torsion_atom_site_label_2
_geom_torsion_atom_site_label_3
_geom_torsion_atom_site_label_4
_geom_torsion
_geom_torsion_site_symmetry_1
_geom_torsion_site_symmetry_2
_geom_torsion_site_symmetry_3
_geom_torsion_site_symmetry_4
_geom_torsion_publ_flag
S1 N1 C8 O3 1.4(2) . . . . ?
S1 N1 C8 C9 179.62(11) . . . . ?
S1 N1 C11 O4 -4.8(2) . . . . ?
S1 N1 C11 C10 176.85(11) . . . . ?
O1 S1 N1 C8 24.20(15) . . . . ?
O1 S1 N1 C11 -165.62(12) . . . . ?
O1 S1 C7 C1 156.35(13) . . . . ?
O1 S1 C7 C6 -23.72(16) . . . . ?
O2 S1 N1 C8 152.26(13) . . . . ?
O2 S1 N1 C11 -37.56(14) . . . . ?
O2 S1 C7 C1 22.71(16) . . . . ?
O2 S1 C7 C6 -157.36(13) . . . . ?
O3 C8 C9 C10 176.31(17) . . . . ?
N1 S1 C7 C1 -90.55(14) . . . . ?
N1 S1 C7 C6 89.38(14) . . . . ?
N1 C8 C9 C10 -1.87(18) . . . . ?
C1 C2 C3 C4 179.74(17) . . . . ?
C1 C2 C3 C5 -0.3(3) . . . . ?
C2 C1 C7 S1 -179.43(13) . . . . ?
C2 C1 C7 C6 0.6(3) . . . . ?
C2 C3 C5 C6 -0.1(3) . . . . ?
C3 C5 C6 C7 0.7(3) . . . . ?
C4 C3 C5 C6 179.91(17) . . . . ?
C5 C6 C7 S1 179.09(14) . . . . ?
C5 C6 C7 C1 -1.0(3) . . . . ?
C7 S1 N1 C8 -91.75(14) . . . . ?
C7 S1 N1 C11 78.44(14) . . . . ?
C7 C1 C2 C3 0.0(3) . . . . ?
C8 N1 C11 O4 166.59(16) . . . . ?
C8 N1 C11 C10 -11.75(18) . . . . ?
C8 C9 C10 C11 -4.91(18) . . . . ?
C9 C10 C11 O4 -168.30(16) . . . . ?
C9 C10 C11 N1 9.96(17) . . . . ?
C11 N1 C8 O3 -169.69(16) . . . . ?
C11 N1 C8 C9 8.55(18) . . . . ?
S2 N2 C19 O8 -3.3(2) . . . . ?
S2 N2 C19 C20 178.47(11) . . . . ?
S2 N2 C22 O7 0.2(2) . . . . ?
S2 N2 C22 C21 178.39(11) . . . . ?
O5 S2 N2 C19 -164.92(12) . . . . ?
O5 S2 N2 C22 24.08(15) . . . . ?
O5 S2 C18 C12 -23.66(16) . . . . ?
O5 S2 C18 C17 156.08(13) . . . . ?
O6 S2 N2 C19 -37.19(14) . . . . ?
O6 S2 N2 C22 151.81(13) . . . . ?
O6 S2 C18 C12 -157.57(13) . . . . ?
O6 S2 C18 C17 22.17(16) . . . . ?
O8 C19 C20 C21 -169.88(17) . . . . ?
N2 S2 C18 C12 89.28(14) . . . . ?
N2 S2 C18 C17 -90.98(14) . . . . ?
N2 C19 C20 C21 8.27(17) . . . . ?
C12 C13 C14 C15 179.92(17) . . . . ?
C12 C13 C14 C16 -0.6(3) . . . . ?
C13 C12 C18 S2 -179.95(13) . . . . ?
C13 C12 C18 C17 0.3(3) . . . . ?
C13 C14 C16 C17 0.5(3) . . . . ?
C14 C16 C17 C18 0.0(3) . . . . ?
C15 C14 C16 C17 179.98(16) . . . . ?
C16 C17 C18 S2 179.85(13) . . . . ?
C16 C17 C18 C12 -0.4(3) . . . . ?
C18 S2 N2 C19 78.97(14) . . . . ?
C18 S2 N2 C22 -92.03(14) . . . . ?
C18 C12 C13 C14 0.2(3) . . . . ?
C19 N2 C22 O7 -171.68(16) . . . . ?
C19 N2 C22 C21 6.55(18) . . . . ?
C19 C20 C21 C22 -4.40(17) . . . . ?
C20 C21 C22 O7 177.15(16) . . . . ?
C20 C21 C22 N2 -1.04(17) . . . . ?
C22 N2 C19 O8 168.79(15) . . . . ?
C22 N2 C19 C20 -9.45(18) . . . . ?
